data_4103178
loop_
_publ_author_name
'Chao Chen'
'Gerald Kehr'
'Roland Fr\"ohlich'
'Gerhard Erker'

_publ_section_title
;
 Carbon-Carbon Bond Activation by 1,1-Carboboration of Internal Alkynes
;
_journal_name_full 'Journal of the American Chemical Society'
_journal_page_first 13594
_journal_page_last 13595
_journal_paper_doi 10.1021/ja106365j
_journal_volume 132
_journal_year 2010
_chemical_formula_sum 'C53 H37 B F15 P'
_chemical_formula_weight 1000.61
_chemical_name_systematic
; 
 ? 
;
_space_group_IT_number 2
_symmetry_cell_setting triclinic
_symmetry_space_group_name_Hall '-P 1'
_symmetry_space_group_name_H-M 'P -1'
_atom_sites_solution_hydrogens geom
_atom_sites_solution_primary direct
_atom_sites_solution_secondary difmap
_audit_creation_method SHELXL-97
_cell_angle_alpha 70.022(4)
_cell_angle_beta 70.262(4)
_cell_angle_gamma 69.078(2)
_cell_formula_units_Z 2
_cell_length_a 12.2855(5)
_cell_length_b 12.4303(6)
_cell_length_c 18.0373(8)
_cell_measurement_reflns_used 7061
_cell_measurement_temperature 223(2)
_cell_measurement_theta_max 68.25
_cell_measurement_theta_min 0.88
_cell_volume 2343.94(19)
_computing_cell_refinement 'Collect (Nonius B.V., 1998)'
_computing_data_collection 'Collect (Nonius B.V., 1998)'
_computing_data_reduction 'Denzo-SMN (Otwinowski & Minor, 1997)'
_computing_molecular_graphics 'XP (BrukerAXS, 2000)'
_computing_publication_material 'SHELXL-97 (Sheldrcik, 1997)'
_computing_structure_refinement 'SHELXL-97 (Sheldrick, 1997)'
_computing_structure_solution 'SHELXS-97 (Sheldrick, 1990)'
_diffrn_ambient_temperature 223(2)
_diffrn_measured_fraction_theta_full 0.932
_diffrn_measured_fraction_theta_max 0.932
_diffrn_measurement_device_type 'Nonius KappaCCD APEXII'
_diffrn_measurement_method '\w and \f scans'
_diffrn_radiation_monochromator graphite
_diffrn_radiation_source 'fine-focus sealed tube'
_diffrn_radiation_type CuK\a
_diffrn_radiation_wavelength 1.54178
_diffrn_reflns_av_R_equivalents 0.085
_diffrn_reflns_av_sigmaI/netI 0.0476
_diffrn_reflns_limit_h_max 14
_diffrn_reflns_limit_h_min -14
_diffrn_reflns_limit_k_max 13
_diffrn_reflns_limit_k_min -14
_diffrn_reflns_limit_l_max 19
_diffrn_reflns_limit_l_min -21
_diffrn_reflns_number 29028
_diffrn_reflns_theta_full 67.71
_diffrn_reflns_theta_max 67.71
_diffrn_reflns_theta_min 3.97
_exptl_absorpt_coefficient_mu 1.381
_exptl_absorpt_correction_T_max 0.9598
_exptl_absorpt_correction_T_min 0.7241
_exptl_absorpt_correction_type multi-scan
_exptl_absorpt_process_details 'Denzo (Otwinowski, Borek, Majewksi & Minor, 2003)'
_exptl_crystal_colour colourless
_exptl_crystal_density_diffrn 1.418
_exptl_crystal_density_method 'not measured'
_exptl_crystal_description plate
_exptl_crystal_F_000 1020
_exptl_crystal_size_max 0.25
_exptl_crystal_size_mid 0.18
_exptl_crystal_size_min 0.03
_refine_diff_density_max 0.394
_refine_diff_density_min -0.226
_refine_diff_density_rms 0.049
_refine_ls_extinction_method none
_refine_ls_goodness_of_fit_ref 1.046
_refine_ls_hydrogen_treatment constr
_refine_ls_matrix_type full
_refine_ls_number_parameters 634
_refine_ls_number_reflns 7920
_refine_ls_number_restraints 0
_refine_ls_restrained_S_all 1.046
_refine_ls_R_factor_all 0.0878
_refine_ls_R_factor_gt 0.0583
_refine_ls_shift/su_max 0.000
_refine_ls_shift/su_mean 0.000
_refine_ls_structure_factor_coef Fsqd
_refine_ls_weighting_details 'calc w=1/[\s^2^(Fo^2^)+(0.0609P)^2^+1.8617P] where P=(Fo^2^+2Fc^2^)/3'
_refine_ls_weighting_scheme calc
_refine_ls_wR_factor_gt 0.1392
_refine_ls_wR_factor_ref 0.1598
_reflns_number_gt 5522
_reflns_number_total 7920
_reflns_threshold_expression >2sigma(I)
_cod_data_source_file ja106365j_si_003.cif
_cod_data_source_block erk5463
_cod_original_cell_volume 2343.94(18)
_cod_database_code 4103178

loop_
_symmetry_equiv_pos_as_xyz
'x, y, z'
'-x, -y, -z'

loop_
_atom_site_label
_atom_site_type_symbol
_atom_site_fract_x
_atom_site_fract_y
_atom_site_fract_z
_atom_site_U_iso_or_equiv
_atom_site_adp_type
_atom_site_occupancy
_atom_site_symmetry_multiplicity
_atom_site_calc_flag
_atom_site_refinement_flags
P1 P 0.70283(7) 0.51095(7) 0.23443(5) 0.0438(2) Uani 1 1 d .
C1 C 0.6849(3) 0.6323(3) 0.27465(17) 0.0431(7) Uani 1 1 d .
C2 C 0.7803(3) 0.6715(3) 0.26038(18) 0.0437(7) Uani 1 1 d .
H2 H 0.8534 0.6243 0.2356 0.052 Uiso 1 1 calc R
B3 B 0.7927(3) 0.7872(3) 0.2783(2) 0.0477(9) Uani 1 1 d .
C4 C 0.9126(3) 0.8254(3) 0.21149(19) 0.0479(8) Uani 1 1 d .
C5 C 0.9361(3) 0.9323(3) 0.1699(2) 0.0535(8) Uani 1 1 d .
C6A C 1.0563(3) 0.9446(4) 0.1156(2) 0.0638(10) Uani 1 1 d .
H6A1 H 1.0438 1.0114 0.0680 0.077 Uiso 1 1 calc R
H6A2 H 1.0992 0.8723 0.0961 0.077 Uiso 1 1 calc R
C7A C 1.1350(4) 0.9651(5) 0.1565(3) 0.0837(13) Uani 1 1 d .
H7A1 H 1.0944 1.0397 0.1733 0.100 Uiso 1 1 calc R
H7A2 H 1.1446 0.9004 0.2055 0.100 Uiso 1 1 calc R
C8A C 1.2583(5) 0.9711(6) 0.1012(4) 0.119(2) Uani 1 1 d .
H8A1 H 1.3013 0.8954 0.0875 0.178 Uiso 1 1 calc R
H8A2 H 1.3031 0.9882 0.1289 0.178 Uiso 1 1 calc R
H8A3 H 1.2494 1.0335 0.0518 0.178 Uiso 1 1 calc R
C6B C 0.8448(3) 1.0515(3) 0.1754(2) 0.0571(9) Uani 1 1 d .
H6B1 H 0.7727 1.0374 0.2176 0.069 Uiso 1 1 calc R
H6B2 H 0.8783 1.0970 0.1928 0.069 Uiso 1 1 calc R
C7B C 0.8081(4) 1.1265(3) 0.0973(2) 0.0695(10) Uani 1 1 d .
H7B1 H 0.7808 1.0795 0.0769 0.083 Uiso 1 1 calc R
H7B2 H 0.8781 1.1483 0.0563 0.083 Uiso 1 1 calc R
C8B C 0.7082(4) 1.2392(4) 0.1092(3) 0.0838(13) Uani 1 1 d .
H8B1 H 0.6363 1.2181 0.1460 0.126 Uiso 1 1 calc R
H8B2 H 0.6914 1.2873 0.0571 0.126 Uiso 1 1 calc R
H8B3 H 0.7332 1.2841 0.1321 0.126 Uiso 1 1 calc R
C11 C 0.6408(3) 0.5748(3) 0.14654(19) 0.0454(7) Uani 1 1 d .
C12 C 0.5605(3) 0.5306(3) 0.1348(2) 0.0520(8) Uani 1 1 d .
H12 H 0.5388 0.4631 0.1724 0.062 Uiso 1 1 calc R
C13 C 0.5126(3) 0.5862(4) 0.0675(2) 0.0616(9) Uani 1 1 d .
H13 H 0.4584 0.5563 0.0595 0.074 Uiso 1 1 calc R
C14 C 0.5437(3) 0.6845(3) 0.0127(2) 0.0630(10) Uani 1 1 d .
H14 H 0.5105 0.7219 -0.0327 0.076 Uiso 1 1 calc R
C15 C 0.6235(3) 0.7289(3) 0.0236(2) 0.0613(9) Uani 1 1 d .
H15 H 0.6451 0.7962 -0.0144 0.074 Uiso 1 1 calc R
C16 C 0.6717(3) 0.6745(3) 0.0903(2) 0.0546(8) Uani 1 1 d .
H16 H 0.7259 0.7051 0.0978 0.066 Uiso 1 1 calc R
C21 C 0.6273(3) 0.4022(3) 0.30445(18) 0.0471(8) Uani 1 1 d .
C22 C 0.5038(3) 0.4357(3) 0.3390(2) 0.0543(8) Uani 1 1 d .
H22 H 0.4601 0.5163 0.3276 0.065 Uiso 1 1 calc R
C23 C 0.4459(4) 0.3501(4) 0.3899(2) 0.0666(10) Uani 1 1 d .
H23 H 0.3628 0.3735 0.4129 0.080 Uiso 1 1 calc R
C24 C 0.5071(4) 0.2324(4) 0.4074(2) 0.0695(11) Uani 1 1 d .
H24 H 0.4665 0.1752 0.4420 0.083 Uiso 1 1 calc R
C25 C 0.6281(4) 0.1988(4) 0.3740(3) 0.0780(12) Uani 1 1 d .
H25 H 0.6707 0.1179 0.3861 0.094 Uiso 1 1 calc R
C26 C 0.6883(4) 0.2818(3) 0.3229(2) 0.0631(10) Uani 1 1 d .
H26 H 0.7714 0.2570 0.3002 0.076 Uiso 1 1 calc R
C31 C 0.8583(3) 0.4332(3) 0.20399(19) 0.0464(7) Uani 1 1 d .
C32 C 0.9061(3) 0.4111(3) 0.1275(2) 0.0545(8) Uani 1 1 d .
H32 H 0.8597 0.4443 0.0889 0.065 Uiso 1 1 calc R
C33 C 1.0231(3) 0.3396(4) 0.1079(2) 0.0676(10) Uani 1 1 d .
H33 H 1.0553 0.3241 0.0562 0.081 Uiso 1 1 calc R
C34 C 1.0913(3) 0.2917(4) 0.1637(2) 0.0690(11) Uani 1 1 d .
H34 H 1.1699 0.2429 0.1502 0.083 Uiso 1 1 calc R
C35 C 1.0457(3) 0.3146(4) 0.2395(2) 0.0651(10) Uani 1 1 d .
H35 H 1.0936 0.2827 0.2771 0.078 Uiso 1 1 calc R
C36 C 0.9293(3) 0.3845(3) 0.2602(2) 0.0567(9) Uani 1 1 d .
H36 H 0.8978 0.3994 0.3122 0.068 Uiso 1 1 calc R
C41 C 0.5579(3) 0.6799(3) 0.32025(19) 0.0453(7) Uani 1 1 d .
C42 C 0.4662(3) 0.7432(3) 0.2807(2) 0.0525(8) Uani 1 1 d .
H42 H 0.4836 0.7632 0.2236 0.063 Uiso 1 1 calc R
C43 C 0.3487(3) 0.7771(3) 0.3254(3) 0.0646(10) Uani 1 1 d .
H43 H 0.2876 0.8213 0.2978 0.077 Uiso 1 1 calc R
C44 C 0.3189(3) 0.7476(4) 0.4095(3) 0.0668(10) Uani 1 1 d .
C45 C 0.4110(3) 0.6839(4) 0.4481(2) 0.0677(10) Uani 1 1 d .
H45 H 0.3930 0.6628 0.5053 0.081 Uiso 1 1 calc R
C46 C 0.5289(3) 0.6505(3) 0.4049(2) 0.0564(9) Uani 1 1 d .
H46 H 0.5899 0.6077 0.4328 0.068 Uiso 1 1 calc R
C47 C 0.1897(4) 0.7832(6) 0.4577(3) 0.1071(18) Uani 1 1 d .
H47A H 0.1578 0.7146 0.4799 0.161 Uiso 1 1 calc R
H47B H 0.1419 0.8451 0.4223 0.161 Uiso 1 1 calc R
H47C H 0.1868 0.8128 0.5018 0.161 Uiso 1 1 calc R
C51 C 0.6649(3) 0.8905(3) 0.2696(2) 0.0502(8) Uani 1 1 d .
C52 C 0.6363(3) 0.9313(3) 0.1943(2) 0.0545(9) Uani 1 1 d .
F52 F 0.71505(19) 0.88891(18) 0.13073(12) 0.0639(5) Uani 1 1 d .
C53 C 0.5312(4) 1.0111(3) 0.1800(3) 0.0678(11) Uani 1 1 d .
F53 F 0.5105(2) 1.0464(2) 0.10496(16) 0.0951(8) Uani 1 1 d .
C54 C 0.4454(4) 1.0559(3) 0.2409(3) 0.0775(13) Uani 1 1 d .
F54 F 0.3401(2) 1.1341(2) 0.2283(2) 0.1180(11) Uani 1 1 d .
C55 C 0.4659(3) 1.0183(4) 0.3172(3) 0.0714(11) Uani 1 1 d .
F55 F 0.3815(2) 1.0572(2) 0.37979(19) 0.0996(9) Uani 1 1 d .
C56 C 0.5746(3) 0.9378(3) 0.3293(2) 0.0562(9) Uani 1 1 d .
F56 F 0.58663(18) 0.9059(2) 0.40639(13) 0.0688(6) Uani 1 1 d .
C61 C 0.8194(3) 0.7502(3) 0.36916(19) 0.0459(7) Uani 1 1 d .
C62 C 0.8365(3) 0.6384(3) 0.42271(19) 0.0507(8) Uani 1 1 d .
F62 F 0.82860(19) 0.54387(18) 0.40506(12) 0.0649(5) Uani 1 1 d .
C63 C 0.8630(3) 0.6119(4) 0.4966(2) 0.0589(9) Uani 1 1 d .
F63 F 0.8767(2) 0.5002(2) 0.54494(12) 0.0795(7) Uani 1 1 d .
C64 C 0.8763(3) 0.6975(4) 0.5207(2) 0.0661(11) Uani 1 1 d .
F64 F 0.9039(2) 0.6721(3) 0.59211(13) 0.0978(9) Uani 1 1 d .
C65 C 0.8622(3) 0.8107(4) 0.4703(2) 0.0631(10) Uani 1 1 d .
F65 F 0.8760(2) 0.8970(2) 0.49247(14) 0.0879(7) Uani 1 1 d .
C66 C 0.8354(3) 0.8333(3) 0.3976(2) 0.0532(8) Uani 1 1 d .
F66 F 0.82348(19) 0.94659(18) 0.35125(12) 0.0651(5) Uani 1 1 d .
C71 C 1.0201(3) 0.7195(3) 0.19511(19) 0.0491(8) Uani 1 1 d .
C72 C 1.0440(3) 0.6729(3) 0.1294(2) 0.0544(8) Uani 1 1 d .
F72 F 0.9714(2) 0.7236(2) 0.07784(12) 0.0720(6) Uani 1 1 d .
C73 C 1.1395(3) 0.5776(4) 0.1134(2) 0.0625(10) Uani 1 1 d .
F73 F 1.1612(2) 0.5376(2) 0.04748(14) 0.0863(7) Uani 1 1 d .
C74 C 1.2157(3) 0.5220(4) 0.1646(2) 0.0658(10) Uani 1 1 d .
F74 F 1.3084(2) 0.4270(2) 0.15045(16) 0.0908(8) Uani 1 1 d .
C75 C 1.1959(3) 0.5653(4) 0.2300(2) 0.0612(9) Uani 1 1 d .
F75 F 1.2720(2) 0.5127(2) 0.27858(15) 0.0884(8) Uani 1 1 d .
C76 C 1.1001(3) 0.6616(3) 0.2440(2) 0.0532(8) Uani 1 1 d .
F76 F 1.08922(17) 0.7027(2) 0.30708(11) 0.0645(5) Uani 1 1 d .

loop_
_atom_site_aniso_label
_atom_site_aniso_U_11
_atom_site_aniso_U_22
_atom_site_aniso_U_33
_atom_site_aniso_U_23
_atom_site_aniso_U_13
_atom_site_aniso_U_12
P1 0.0417(5) 0.0482(5) 0.0432(4) -0.0106(4) -0.0148(3) -0.0109(4)
C1 0.0415(18) 0.0492(18) 0.0391(16) -0.0081(14) -0.0148(13) -0.0114(14)
C2 0.0402(17) 0.0485(18) 0.0421(17) -0.0087(14) -0.0174(13) -0.0073(14)
B3 0.048(2) 0.049(2) 0.049(2) -0.0143(17) -0.0214(17) -0.0054(17)
C4 0.053(2) 0.0490(19) 0.0497(18) -0.0122(15) -0.0251(15) -0.0117(15)
C5 0.055(2) 0.060(2) 0.0525(19) -0.0155(17) -0.0164(16) -0.0199(17)
C6A 0.065(2) 0.069(2) 0.060(2) -0.0160(19) -0.0129(18) -0.0242(19)
C7A 0.062(3) 0.100(3) 0.101(3) -0.017(3) -0.019(2) -0.043(2)
C8A 0.083(4) 0.135(5) 0.149(5) -0.035(4) -0.016(3) -0.055(4)
C6B 0.057(2) 0.054(2) 0.062(2) -0.0108(17) -0.0165(17) -0.0184(17)
C7B 0.077(3) 0.064(2) 0.069(2) -0.0028(19) -0.028(2) -0.024(2)
C8B 0.087(3) 0.060(2) 0.107(3) -0.002(2) -0.048(3) -0.019(2)
C11 0.0437(18) 0.0495(18) 0.0466(17) -0.0155(15) -0.0141(14) -0.0106(14)
C12 0.055(2) 0.055(2) 0.0519(19) -0.0114(16) -0.0191(16) -0.0183(16)
C13 0.059(2) 0.077(3) 0.061(2) -0.016(2) -0.0281(18) -0.0215(19)
C14 0.069(2) 0.067(2) 0.054(2) -0.0049(18) -0.0313(18) -0.014(2)
C15 0.071(2) 0.058(2) 0.053(2) -0.0010(17) -0.0243(18) -0.0199(19)
C16 0.059(2) 0.058(2) 0.0520(19) -0.0089(17) -0.0195(16) -0.0214(17)
C21 0.052(2) 0.0499(19) 0.0438(17) -0.0128(14) -0.0170(15) -0.0134(15)
C22 0.049(2) 0.056(2) 0.057(2) -0.0077(16) -0.0162(16) -0.0172(16)
C23 0.061(2) 0.081(3) 0.064(2) -0.013(2) -0.0119(19) -0.034(2)
C24 0.088(3) 0.067(3) 0.058(2) -0.0060(19) -0.015(2) -0.039(2)
C25 0.098(4) 0.050(2) 0.076(3) -0.011(2) -0.015(2) -0.019(2)
C26 0.065(2) 0.054(2) 0.062(2) -0.0167(18) -0.0061(18) -0.0137(18)
C31 0.0449(18) 0.0491(18) 0.0468(18) -0.0109(14) -0.0169(14) -0.0107(14)
C32 0.049(2) 0.065(2) 0.0518(19) -0.0172(17) -0.0192(16) -0.0087(17)
C33 0.054(2) 0.085(3) 0.062(2) -0.033(2) -0.0105(18) -0.007(2)
C34 0.050(2) 0.079(3) 0.081(3) -0.035(2) -0.0208(19) -0.0024(19)
C35 0.054(2) 0.073(3) 0.072(2) -0.026(2) -0.0302(19) 0.0000(19)
C36 0.058(2) 0.060(2) 0.054(2) -0.0216(17) -0.0211(17) -0.0043(17)
C41 0.0398(18) 0.0482(18) 0.0530(19) -0.0151(15) -0.0148(14) -0.0125(14)
C42 0.0433(19) 0.055(2) 0.061(2) -0.0152(16) -0.0181(16) -0.0104(15)
C43 0.047(2) 0.066(2) 0.085(3) -0.021(2) -0.0251(19) -0.0089(18)
C44 0.045(2) 0.082(3) 0.080(3) -0.035(2) -0.0098(19) -0.0151(19)
C45 0.058(2) 0.088(3) 0.060(2) -0.031(2) -0.0059(19) -0.020(2)
C46 0.047(2) 0.074(2) 0.054(2) -0.0208(18) -0.0142(16) -0.0169(17)
C47 0.044(3) 0.150(5) 0.120(4) -0.059(4) -0.001(2) -0.012(3)
C51 0.0431(19) 0.0481(18) 0.061(2) -0.0097(16) -0.0190(16) -0.0123(15)
C52 0.057(2) 0.0472(19) 0.066(2) 0.0002(17) -0.0314(18) -0.0203(16)
F52 0.0759(14) 0.0662(13) 0.0585(12) -0.0055(10) -0.0328(11) -0.0237(11)
C53 0.069(3) 0.053(2) 0.089(3) 0.005(2) -0.050(2) -0.017(2)
F53 0.1027(19) 0.0805(16) 0.1098(19) 0.0158(14) -0.0771(16) -0.0240(14)
C54 0.055(2) 0.053(2) 0.130(4) -0.010(2) -0.055(3) -0.0030(19)
F54 0.0740(17) 0.0803(17) 0.199(3) -0.0251(19) -0.0814(19) 0.0149(14)
C55 0.044(2) 0.060(2) 0.110(3) -0.031(2) -0.021(2) -0.0028(18)
F55 0.0494(14) 0.0958(18) 0.152(2) -0.0622(18) -0.0142(15) 0.0013(13)
C56 0.048(2) 0.052(2) 0.070(2) -0.0134(18) -0.0240(18) -0.0092(16)
F56 0.0508(12) 0.0811(15) 0.0695(13) -0.0303(11) -0.0091(10) -0.0067(10)
C61 0.0349(17) 0.056(2) 0.0469(17) -0.0161(15) -0.0125(14) -0.0076(14)
C62 0.0401(18) 0.064(2) 0.0455(18) -0.0131(16) -0.0147(14) -0.0083(16)
F62 0.0755(14) 0.0574(12) 0.0627(12) -0.0045(10) -0.0327(10) -0.0144(10)
C63 0.046(2) 0.074(2) 0.0450(19) -0.0043(18) -0.0157(15) -0.0083(17)
F63 0.0691(14) 0.0924(17) 0.0565(12) 0.0046(12) -0.0269(11) -0.0098(12)
C64 0.050(2) 0.104(3) 0.044(2) -0.022(2) -0.0186(16) -0.011(2)
F64 0.0951(18) 0.149(2) 0.0559(13) -0.0256(14) -0.0376(12) -0.0233(17)
C65 0.053(2) 0.090(3) 0.059(2) -0.036(2) -0.0165(17) -0.015(2)
F65 0.0888(17) 0.120(2) 0.0838(16) -0.0547(15) -0.0272(13) -0.0282(15)
C66 0.0445(19) 0.064(2) 0.0511(19) -0.0181(17) -0.0144(15) -0.0087(16)
F66 0.0739(14) 0.0625(13) 0.0686(12) -0.0239(11) -0.0253(10) -0.0152(10)
C71 0.0426(18) 0.067(2) 0.0441(18) -0.0110(16) -0.0117(14) -0.0240(16)
C72 0.053(2) 0.068(2) 0.0485(19) -0.0149(17) -0.0136(16) -0.0225(18)
F72 0.0775(15) 0.0931(16) 0.0585(12) -0.0215(11) -0.0305(11) -0.0233(12)
C73 0.061(2) 0.084(3) 0.052(2) -0.0294(19) -0.0016(18) -0.029(2)
F73 0.0886(17) 0.1050(19) 0.0784(15) -0.0496(14) -0.0055(13) -0.0305(14)
C74 0.042(2) 0.072(3) 0.078(3) -0.028(2) -0.0060(18) -0.0082(18)
F74 0.0621(15) 0.0850(17) 0.1127(19) -0.0411(15) -0.0067(13) -0.0041(13)
C75 0.047(2) 0.075(3) 0.059(2) -0.0114(19) -0.0178(17) -0.0148(19)
F75 0.0561(14) 0.1087(19) 0.0890(16) -0.0193(14) -0.0342(12) 0.0006(13)
C76 0.0446(19) 0.069(2) 0.0468(19) -0.0179(17) -0.0107(15) -0.0136(17)
F76 0.0541(12) 0.0914(15) 0.0556(11) -0.0235(11) -0.0229(9) -0.0150(11)

loop_
_atom_type_symbol
_atom_type_description
_atom_type_scat_dispersion_real
_atom_type_scat_dispersion_imag
_atom_type_scat_source
C C 0.0181 0.0091 'International Tables Vol C Tables 4.2.6.8 and 6.1.1.4'
H H 0.0000 0.0000 'International Tables Vol C Tables 4.2.6.8 and 6.1.1.4'
B B 0.0090 0.0039 'International Tables Vol C Tables 4.2.6.8 and 6.1.1.4'
F F 0.0727 0.0534 'International Tables Vol C Tables 4.2.6.8 and 6.1.1.4'
P P 0.2955 0.4335 'International Tables Vol C Tables 4.2.6.8 and 6.1.1.4'

loop_
_geom_angle_atom_site_label_1
_geom_angle_atom_site_label_2
_geom_angle_atom_site_label_3
_geom_angle
C31 P1 C21 106.91(15)
C31 P1 C11 109.03(14)
C21 P1 C11 108.30(15)
C31 P1 C1 111.51(15)
C21 P1 C1 114.03(14)
C11 P1 C1 106.96(14)
C2 C1 C41 127.6(3)
C2 C1 P1 119.2(2)
C41 C1 P1 113.2(2)
C1 C2 B3 131.8(3)
C1 C2 H2 114.1
B3 C2 H2 114.1
C2 B3 C51 105.1(3)
C2 B3 C61 110.2(3)
C51 B3 C61 113.7(3)
C2 B3 C4 108.3(3)
C51 B3 C4 113.6(3)
C61 B3 C4 106.0(3)
C5 C4 C71 113.1(3)
C5 C4 B3 133.2(3)
C71 C4 B3 113.7(3)
C4 C5 C6A 123.5(3)
C4 C5 C6B 123.9(3)
C6A C5 C6B 112.6(3)
C5 C6A C7A 114.0(3)
C5 C6A H6A1 108.7
C7A C6A H6A1 108.7
C5 C6A H6A2 108.7
C7A C6A H6A2 108.7
H6A1 C6A H6A2 107.6
C8A C7A C6A 112.8(4)
C8A C7A H7A1 109.0
C6A C7A H7A1 109.0
C8A C7A H7A2 109.0
C6A C7A H7A2 109.0
H7A1 C7A H7A2 107.8
C7A C8A H8A1 109.5
C7A C8A H8A2 109.5
H8A1 C8A H8A2 109.5
C7A C8A H8A3 109.5
H8A1 C8A H8A3 109.5
H8A2 C8A H8A3 109.5
C7B C6B C5 115.2(3)
C7B C6B H6B1 108.5
C5 C6B H6B1 108.5
C7B C6B H6B2 108.5
C5 C6B H6B2 108.5
H6B1 C6B H6B2 107.5
C6B C7B C8B 112.2(3)
C6B C7B H7B1 109.2
C8B C7B H7B1 109.2
C6B C7B H7B2 109.2
C8B C7B H7B2 109.2
H7B1 C7B H7B2 107.9
C7B C8B H8B1 109.5
C7B C8B H8B2 109.5
H8B1 C8B H8B2 109.5
C7B C8B H8B3 109.5
H8B1 C8B H8B3 109.5
H8B2 C8B H8B3 109.5
C16 C11 C12 119.2(3)
C16 C11 P1 118.2(2)
C12 C11 P1 122.5(3)
C13 C12 C11 119.8(3)
C13 C12 H12 120.1
C11 C12 H12 120.1
C14 C13 C12 120.4(3)
C14 C13 H13 119.8
C12 C13 H13 119.8
C13 C14 C15 120.4(3)
C13 C14 H14 119.8
C15 C14 H14 119.8
C16 C15 C14 119.8(3)
C16 C15 H15 120.1
C14 C15 H15 120.1
C15 C16 C11 120.5(3)
C15 C16 H16 119.8
C11 C16 H16 119.8
C26 C21 C22 118.1(3)
C26 C21 P1 121.3(3)
C22 C21 P1 120.6(3)
C23 C22 C21 119.9(3)
C23 C22 H22 120.1
C21 C22 H22 120.1
C24 C23 C22 121.3(4)
C24 C23 H23 119.3
C22 C23 H23 119.3
C23 C24 C25 119.2(4)
C23 C24 H24 120.4
C25 C24 H24 120.4
C24 C25 C26 120.9(4)
C24 C25 H25 119.6
C26 C25 H25 119.6
C25 C26 C21 120.6(4)
C25 C26 H26 119.7
C21 C26 H26 119.7
C32 C31 C36 119.3(3)
C32 C31 P1 120.5(2)
C36 C31 P1 119.9(2)
C31 C32 C33 119.9(3)
C31 C32 H32 120.1
C33 C32 H32 120.1
C34 C33 C32 120.3(3)
C34 C33 H33 119.9
C32 C33 H33 119.9
C33 C34 C35 120.5(4)
C33 C34 H34 119.7
C35 C34 H34 119.7
C34 C35 C36 119.9(3)
C34 C35 H35 120.0
C36 C35 H35 120.0
C35 C36 C31 120.1(3)
C35 C36 H36 120.0
C31 C36 H36 120.0
C42 C41 C46 118.6(3)
C42 C41 C1 121.8(3)
C46 C41 C1 119.3(3)
C43 C42 C41 120.0(3)
C43 C42 H42 120.0
C41 C42 H42 120.0
C44 C43 C42 121.8(4)
C44 C43 H43 119.1
C42 C43 H43 119.1
C43 C44 C45 117.6(3)
C43 C44 C47 121.3(4)
C45 C44 C47 121.2(4)
C46 C45 C44 121.7(4)
C46 C45 H45 119.2
C44 C45 H45 119.2
C45 C46 C41 120.3(3)
C45 C46 H46 119.9
C41 C46 H46 119.9
C44 C47 H47A 109.5
C44 C47 H47B 109.5
H47A C47 H47B 109.5
C44 C47 H47C 109.5
H47A C47 H47C 109.5
H47B C47 H47C 109.5
C56 C51 C52 113.1(3)
C56 C51 B3 128.6(3)
C52 C51 B3 118.1(3)
F52 C52 C53 116.3(3)
F52 C52 C51 119.5(3)
C53 C52 C51 124.1(4)
F53 C53 C54 119.1(4)
F53 C53 C52 120.5(4)
C54 C53 C52 120.4(4)
F54 C54 C53 121.4(4)
F54 C54 C55 119.6(5)
C53 C54 C55 118.9(3)
F55 C55 C54 120.8(4)
F55 C55 C56 120.2(4)
C54 C55 C56 119.0(4)
F56 C56 C51 120.8(3)
F56 C56 C55 114.8(3)
C51 C56 C55 124.4(4)
C62 C61 C66 111.9(3)
C62 C61 B3 127.1(3)
C66 C61 B3 120.8(3)
F62 C62 C63 114.3(3)
F62 C62 C61 121.2(3)
C63 C62 C61 124.6(3)
F63 C63 C64 119.7(3)
F63 C63 C62 120.1(4)
C64 C63 C62 120.3(4)
F64 C64 C63 120.7(4)
F64 C64 C65 120.8(4)
C63 C64 C65 118.6(3)
F65 C65 C66 121.0(4)
F65 C65 C64 119.7(3)
C66 C65 C64 119.3(4)
F66 C66 C65 115.7(3)
F66 C66 C61 118.9(3)
C65 C66 C61 125.4(4)
C76 C71 C72 114.8(3)
C76 C71 C4 123.3(3)
C72 C71 C4 121.9(3)
F72 C72 C73 117.4(3)
F72 C72 C71 119.3(3)
C73 C72 C71 123.2(3)
F73 C73 C72 121.1(4)
F73 C73 C74 119.2(4)
C72 C73 C74 119.7(3)
F74 C74 C75 120.6(4)
F74 C74 C73 120.3(4)
C75 C74 C73 119.1(3)
F75 C75 C76 121.3(3)
F75 C75 C74 118.9(3)
C76 C75 C74 119.8(3)
F76 C76 C75 116.6(3)
F76 C76 C71 119.9(3)
C75 C76 C71 123.4(3)

loop_
_geom_bond_atom_site_label_1
_geom_bond_atom_site_label_2
_geom_bond_distance
P1 C31 1.794(3)
P1 C21 1.795(3)
P1 C11 1.802(3)
P1 C1 1.804(3)
C1 C2 1.340(4)
C1 C41 1.506(4)
C2 B3 1.644(5)
C2 H2 0.9400
B3 C51 1.651(5)
B3 C61 1.656(5)
B3 C4 1.661(5)
C4 C5 1.362(5)
C4 C71 1.525(5)
C5 C6A 1.499(5)
C5 C6B 1.517(5)
C6A C7A 1.526(6)
C6A H6A1 0.9800
C6A H6A2 0.9800
C7A C8A 1.518(6)
C7A H7A1 0.9800
C7A H7A2 0.9800
C8A H8A1 0.9700
C8A H8A2 0.9700
C8A H8A3 0.9700
C6B C7B 1.512(5)
C6B H6B1 0.9800
C6B H6B2 0.9800
C7B C8B 1.521(6)
C7B H7B1 0.9800
C7B H7B2 0.9800
C8B H8B1 0.9700
C8B H8B2 0.9700
C8B H8B3 0.9700
C11 C16 1.388(5)
C11 C12 1.388(5)
C12 C13 1.383(5)
C12 H12 0.9400
C13 C14 1.366(5)
C13 H13 0.9400
C14 C15 1.377(5)
C14 H14 0.9400
C15 C16 1.375(5)
C15 H15 0.9400
C16 H16 0.9400
C21 C26 1.392(5)
C21 C22 1.397(5)
C22 C23 1.383(5)
C22 H22 0.9400
C23 C24 1.365(6)
C23 H23 0.9400
C24 C25 1.368(6)
C24 H24 0.9400
C25 C26 1.377(5)
C25 H25 0.9400
C26 H26 0.9400
C31 C32 1.385(4)
C31 C36 1.399(4)
C32 C33 1.393(5)
C32 H32 0.9400
C33 C34 1.369(5)
C33 H33 0.9400
C34 C35 1.378(5)
C34 H34 0.9400
C35 C36 1.384(5)
C35 H35 0.9400
C36 H36 0.9400
C41 C42 1.388(4)
C41 C46 1.392(5)
C42 C43 1.387(5)
C42 H42 0.9400
C43 C44 1.382(5)
C43 H43 0.9400
C44 C45 1.382(5)
C44 C47 1.516(5)
C45 C46 1.381(5)
C45 H45 0.9400
C46 H46 0.9400
C47 H47A 0.9700
C47 H47B 0.9700
C47 H47C 0.9700
C51 C56 1.376(5)
C51 C52 1.397(5)
C52 F52 1.352(4)
C52 C53 1.361(5)
C53 F53 1.355(4)
C53 C54 1.358(6)
C54 F54 1.349(4)
C54 C55 1.373(6)
C55 F55 1.344(5)
C55 C56 1.388(5)
C56 F56 1.354(4)
C61 C62 1.386(5)
C61 C66 1.394(5)
C62 F62 1.359(4)
C62 C63 1.381(5)
C63 F63 1.349(4)
C63 C64 1.356(6)
C64 F64 1.347(4)
C64 C65 1.376(6)
C65 F65 1.345(4)
C65 C66 1.371(5)
C66 F66 1.354(4)
C71 C76 1.381(5)
C71 C72 1.392(5)
C72 F72 1.347(4)
C72 C73 1.370(5)
C73 F73 1.351(4)
C73 C74 1.375(5)
C74 F74 1.344(4)
C74 C75 1.375(5)
C75 F75 1.340(4)
C75 C76 1.371(5)
C76 F76 1.350(4)

loop_
_geom_torsion_atom_site_label_1
_geom_torsion_atom_site_label_2
_geom_torsion_atom_site_label_3
_geom_torsion_atom_site_label_4
_geom_torsion
C31 P1 C1 C2 16.2(3)
C21 P1 C1 C2 137.4(2)
C11 P1 C1 C2 -102.9(3)
C31 P1 C1 C41 -165.2(2)
C21 P1 C1 C41 -44.0(3)
C11 P1 C1 C41 75.7(2)
C41 C1 C2 B3 -6.3(5)
P1 C1 C2 B3 172.1(3)
C1 C2 B3 C51 -31.8(4)
C1 C2 B3 C61 91.0(4)
C1 C2 B3 C4 -153.4(3)
C2 B3 C4 C5 141.9(3)
C51 B3 C4 C5 25.6(5)
C61 B3 C4 C5 -99.9(4)
C2 B3 C4 C71 -40.4(3)
C51 B3 C4 C71 -156.7(3)
C61 B3 C4 C71 77.8(3)
C71 C4 C5 C6A -1.7(5)
B3 C4 C5 C6A 176.0(3)
C71 C4 C5 C6B -180.0(3)
B3 C4 C5 C6B -2.3(6)
C4 C5 C6A C7A -96.5(4)
C6B C5 C6A C7A 82.0(4)
C5 C6A C7A C8A 177.1(4)
C4 C5 C6B C7B -115.1(4)
C6A C5 C6B C7B 66.5(4)
C5 C6B C7B C8B 174.7(3)
C31 P1 C11 C16 -74.3(3)
C21 P1 C11 C16 169.7(3)
C1 P1 C11 C16 46.4(3)
C31 P1 C11 C12 108.0(3)
C21 P1 C11 C12 -8.0(3)
C1 P1 C11 C12 -131.3(3)
C16 C11 C12 C13 0.0(5)
P1 C11 C12 C13 177.6(3)
C11 C12 C13 C14 -0.1(5)
C12 C13 C14 C15 0.3(6)
C13 C14 C15 C16 -0.4(6)
C14 C15 C16 C11 0.3(6)
C12 C11 C16 C15 -0.1(5)
P1 C11 C16 C15 -177.8(3)
C31 P1 C21 C26 -2.9(3)
C11 P1 C21 C26 114.4(3)
C1 P1 C21 C26 -126.6(3)
C31 P1 C21 C22 -179.7(3)
C11 P1 C21 C22 -62.4(3)
C1 P1 C21 C22 56.5(3)
C26 C21 C22 C23 0.1(5)
P1 C21 C22 C23 177.1(3)
C21 C22 C23 C24 -0.1(6)
C22 C23 C24 C25 0.2(6)
C23 C24 C25 C26 -0.3(6)
C24 C25 C26 C21 0.4(6)
C22 C21 C26 C25 -0.3(5)
P1 C21 C26 C25 -177.2(3)
C21 P1 C31 C32 105.3(3)
C11 P1 C31 C32 -11.6(3)
C1 P1 C31 C32 -129.5(3)
C21 P1 C31 C36 -68.7(3)
C11 P1 C31 C36 174.4(3)
C1 P1 C31 C36 56.6(3)
C36 C31 C32 C33 1.0(5)
P1 C31 C32 C33 -173.0(3)
C31 C32 C33 C34 -0.5(6)
C32 C33 C34 C35 -0.6(7)
C33 C34 C35 C36 1.2(6)
C34 C35 C36 C31 -0.7(6)
C32 C31 C36 C35 -0.4(5)
P1 C31 C36 C35 173.7(3)
C2 C1 C41 C42 108.4(4)
P1 C1 C41 C42 -70.1(4)
C2 C1 C41 C46 -77.7(4)
P1 C1 C41 C46 103.9(3)
C46 C41 C42 C43 0.7(5)
C1 C41 C42 C43 174.7(3)
C41 C42 C43 C44 -1.2(6)
C42 C43 C44 C45 0.9(6)
C42 C43 C44 C47 -178.9(4)
C43 C44 C45 C46 0.0(6)
C47 C44 C45 C46 179.7(4)
C44 C45 C46 C41 -0.5(6)
C42 C41 C46 C45 0.1(5)
C1 C41 C46 C45 -174.0(3)
C2 B3 C51 C56 112.3(4)
C61 B3 C51 C56 -8.2(5)
C4 B3 C51 C56 -129.5(4)
C2 B3 C51 C52 -62.0(4)
C61 B3 C51 C52 177.5(3)
C4 B3 C51 C52 56.2(4)
C56 C51 C52 F52 -177.6(3)
B3 C51 C52 F52 -2.5(5)
C56 C51 C52 C53 1.1(5)
B3 C51 C52 C53 176.2(3)
F52 C52 C53 F53 -1.4(5)
C51 C52 C53 F53 179.8(3)
F52 C52 C53 C54 178.2(3)
C51 C52 C53 C54 -0.6(6)
F53 C53 C54 F54 0.3(6)
C52 C53 C54 F54 -179.3(3)
F53 C53 C54 C55 178.9(4)
C52 C53 C54 C55 -0.7(6)
F54 C54 C55 F55 1.0(6)
C53 C54 C55 F55 -177.6(4)
F54 C54 C55 C56 -180.0(3)
C53 C54 C55 C56 1.4(6)
C52 C51 C56 F56 178.7(3)
B3 C51 C56 F56 4.2(6)
C52 C51 C56 C55 -0.3(5)
B3 C51 C56 C55 -174.8(4)
F55 C55 C56 F56 -0.9(5)
C54 C55 C56 F56 -180.0(3)
F55 C55 C56 C51 178.2(3)
C54 C55 C56 C51 -0.9(6)
C2 B3 C61 C62 3.5(4)
C51 B3 C61 C62 121.0(3)
C4 B3 C61 C62 -113.5(3)
C2 B3 C61 C66 178.9(3)
C51 B3 C61 C66 -63.5(4)
C4 B3 C61 C66 61.9(4)
C66 C61 C62 F62 -177.9(3)
B3 C61 C62 F62 -2.2(5)
C66 C61 C62 C63 1.7(5)
B3 C61 C62 C63 177.5(3)
F62 C62 C63 F63 -1.1(4)
C61 C62 C63 F63 179.3(3)
F62 C62 C63 C64 178.4(3)
C61 C62 C63 C64 -1.3(5)
F63 C63 C64 F64 0.4(5)
C62 C63 C64 F64 -179.0(3)
F63 C63 C64 C65 179.8(3)
C62 C63 C64 C65 0.4(5)
F64 C64 C65 F65 0.0(5)
C63 C64 C65 F65 -179.4(3)
F64 C64 C65 C66 179.3(3)
C63 C64 C65 C66 -0.1(5)
F65 C65 C66 F66 -0.4(5)
C64 C65 C66 F66 -179.7(3)
F65 C65 C66 C61 180.0(3)
C64 C65 C66 C61 0.7(6)
C62 C61 C66 F66 179.0(3)
B3 C61 C66 F66 2.9(4)
C62 C61 C66 C65 -1.4(5)
B3 C61 C66 C65 -177.5(3)
C5 C4 C71 C76 94.6(4)
B3 C4 C71 C76 -83.6(4)
C5 C4 C71 C72 -86.2(4)
B3 C4 C71 C72 95.6(4)
C76 C71 C72 F72 -179.6(3)
C4 C71 C72 F72 1.1(5)
C76 C71 C72 C73 -0.5(5)
C4 C71 C72 C73 -179.8(3)
F72 C72 C73 F73 1.1(5)
C71 C72 C73 F73 -178.0(3)
F72 C72 C73 C74 -179.4(3)
C71 C72 C73 C74 1.4(6)
F73 C73 C74 F74 -1.8(6)
C72 C73 C74 F74 178.7(3)
F73 C73 C74 C75 177.8(3)
C72 C73 C74 C75 -1.7(6)
F74 C74 C75 F75 1.3(6)
C73 C74 C75 F75 -178.3(3)
F74 C74 C75 C76 -179.3(3)
C73 C74 C75 C76 1.1(6)
F75 C75 C76 F76 2.3(5)
C74 C75 C76 F76 -177.1(3)
F75 C75 C76 C71 179.2(3)
C74 C75 C76 C71 -0.1(6)
C72 C71 C76 F76 176.7(3)
C4 C71 C76 F76 -4.0(5)
C72 C71 C76 C75 -0.2(5)
C4 C71 C76 C75 179.1(3)
